data_4348261
loop_
_publ_author_name
'Deblitz, Raik'
'Hrib, Cristian G.'
'Blaurock, Steffen'
'Jones, Peter G.'
'Plenikowski, Georg'
'Edelmann, Frank T.'

_publ_section_title
;
 Explosive Werner-type cobalt(iii) complexes
;
_journal_issue 8
_journal_name_full 'Inorg. Chem. Front.'
_journal_page_first 621
_journal_paper_doi 10.1039/C4QI00094C
_journal_volume 1
_journal_year 2014
_chemical_formula_sum 'C6 H16 Co N9 O12'
_chemical_formula_weight 465.21
_space_group_IT_number 2
_space_group_name_Hall '-P 1'
_space_group_name_H-M_alt 'P -1'
_symmetry_cell_setting triclinic
_symmetry_space_group_name_H-M 'P -1'
_atom_sites_solution_hydrogens geom
_atom_sites_solution_primary direct
_atom_sites_solution_secondary difmap
_audit_creation_method SHELXL-97
_cell_angle_alpha 75.421(3)
_cell_angle_beta 89.746(3)
_cell_angle_gamma 85.199(3)
_cell_formula_units_Z 4
_cell_length_a 6.8481(3)
_cell_length_b 13.4859(5)
_cell_length_c 18.5624(6)
_cell_measurement_reflns_used 1824
_cell_measurement_temperature 100(2)
_cell_measurement_theta_max 41.7446
_cell_measurement_theta_min 3.3909
_cell_volume 1653.02(11)
_computing_cell_refinement
; 
CrysAlisPro, Oxford Diffraction Ltd., 
Version 1.171.33.52 (release 06-11-2009 CrysAlis171 .NET) 
(compiled Nov  6 2009,16:24:50) 
;
_computing_data_collection
; 
CrysAlisPro, Oxford Diffraction Ltd., 
Version 1.171.33.52 (release 06-11-2009 CrysAlis171 .NET) 
(compiled Nov  6 2009,16:24:50) 
;
_computing_data_reduction
; 
CrysAlisPro, Oxford Diffraction Ltd., 
Version 1.171.33.52 (release 06-11-2009 CrysAlis171 .NET) 
(compiled Nov  6 2009,16:24:50) 
;
_computing_molecular_graphics 'Bruker XP'
_computing_publication_material SHELXL-97
_computing_structure_refinement 'SHELXL-97 (Sheldrick, 1997)'
_computing_structure_solution 'SHELXS-97 (Sheldrick, 1990)'
_diffrn_ambient_temperature 100(2)
_diffrn_detector_area_resol_mean 10.3543
_diffrn_measured_fraction_theta_full 0.992
_diffrn_measured_fraction_theta_max 0.992
_diffrn_measurement_device_type 'Xcalibur, Atlas, Nova'
_diffrn_measurement_method '\w scans'
_diffrn_radiation_monochromator graphite
_diffrn_radiation_source 'fine-focus sealed tube'
_diffrn_radiation_type CuK\a
_diffrn_radiation_wavelength 1.54184
_diffrn_reflns_av_R_equivalents 0.0528
_diffrn_reflns_av_sigmaI/netI 0.0261
_diffrn_reflns_limit_h_max 8
_diffrn_reflns_limit_h_min -8
_diffrn_reflns_limit_k_max 16
_diffrn_reflns_limit_k_min -16
_diffrn_reflns_limit_l_max 23
_diffrn_reflns_limit_l_min -23
_diffrn_reflns_number 42643
_diffrn_reflns_theta_full 76.02
_diffrn_reflns_theta_max 76.02
_diffrn_reflns_theta_min 3.40
_exptl_absorpt_coefficient_mu 8.991
_exptl_absorpt_correction_T_max 1.00000
_exptl_absorpt_correction_T_min 0.87767
_exptl_absorpt_correction_type multi-scan
_exptl_absorpt_process_details
; 
CrysAlisPro, Oxford Diffraction Ltd., 
Version 1.171.33.52 (release 06-11-2009 CrysAlis171 .NET) 
(compiled Nov  6 2009,16:24:50) 
;
_exptl_crystal_colour yellow
_exptl_crystal_density_diffrn 1.869
_exptl_crystal_density_method 'not measured'
_exptl_crystal_description prism
_exptl_crystal_F_000 952
_exptl_crystal_size_max 0.08
_exptl_crystal_size_mid 0.05
_exptl_crystal_size_min 0.03
_refine_diff_density_max 1.327
_refine_diff_density_min -0.790
_refine_diff_density_rms 0.122
_refine_ls_extinction_method none
_refine_ls_goodness_of_fit_ref 1.051
_refine_ls_hydrogen_treatment mixed
_refine_ls_matrix_type full
_refine_ls_number_parameters 521
_refine_ls_number_reflns 6845
_refine_ls_number_restraints 0
_refine_ls_restrained_S_all 1.051
_refine_ls_R_factor_all 0.0599
_refine_ls_R_factor_gt 0.0566
_refine_ls_shift/su_max 0.001
_refine_ls_shift/su_mean 0.000
_refine_ls_structure_factor_coef Fsqd
_refine_ls_weighting_details 'calc w=1/[\s^2^(Fo^2^)+(0.0888P)^2^+5.0445P] where P=(Fo^2^+2Fc^2^)/3'
_refine_ls_weighting_scheme calc
_refine_ls_wR_factor_gt 0.1527
_refine_ls_wR_factor_ref 0.1553
_reflns_number_gt 6242
_reflns_number_total 6845
_reflns_threshold_expression >2sigma(I)
_cod_data_source_file c4qi00094c2.cif
_cod_data_source_block magd08
_cod_original_cell_volume 1653.03(11)
_cod_database_code 4348261

loop_
_symmetry_equiv_pos_as_xyz
'x, y, z'
'-x, -y, -z'

loop_
_atom_site_label
_atom_site_type_symbol
_atom_site_fract_x
_atom_site_fract_y
_atom_site_fract_z
_atom_site_U_iso_or_equiv
_atom_site_adp_type
_atom_site_occupancy
_atom_site_symmetry_multiplicity
_atom_site_calc_flag
_atom_site_refinement_flags
Co1 Co 0.89689(8) 0.94085(4) 0.15984(3) 0.01107(15) Uani 1 1 d .
Co2 Co 0.44255(8) 0.54130(4) 0.33945(3) 0.01110(15) Uani 1 1 d .
C1 C 0.4045(5) 0.5398(3) 0.09438(19) 0.0135(7) Uani 1 1 d .
C2 C 0.3958(5) 0.6440(3) 0.04547(19) 0.0133(7) Uani 1 1 d .
C3 C 0.3056(5) 0.6733(3) -0.02298(19) 0.0149(7) Uani 1 1 d .
H3 H 0.2988 0.7431 -0.0509 0.018 Uiso 1 1 calc R
C4 C 0.2237(5) 0.5996(3) -0.05131(18) 0.0130(6) Uani 1 1 d .
C5 C 0.2228(5) 0.4983(3) -0.0098(2) 0.0138(7) Uani 1 1 d .
H5 H 0.1664 0.4487 -0.0298 0.017 Uiso 1 1 calc R
C6 C 0.3049(5) 0.4708(3) 0.06083(19) 0.0128(7) Uani 1 1 d .
C7 C 0.8721(5) 0.9527(3) 0.4144(2) 0.0149(7) Uani 1 1 d .
C8 C 0.8774(5) 0.8540(3) 0.4693(2) 0.0151(7) Uani 1 1 d .
C9 C 0.8059(5) 0.8384(3) 0.5398(2) 0.0167(7) Uani 1 1 d .
H9 H 0.8080 0.7713 0.5719 0.020 Uiso 1 1 calc R
C10 C 0.7297(5) 0.9244(3) 0.56300(19) 0.0157(7) Uani 1 1 d .
C11 C 0.7168(5) 1.0221(3) 0.5161(2) 0.0164(7) Uani 1 1 d .
H11 H 0.6617 1.0791 0.5329 0.020 Uiso 1 1 calc R
C12 C 0.7854(5) 1.0360(3) 0.44386(19) 0.0146(7) Uani 1 1 d .
N1 N 1.0358(4) 1.0325(2) 0.08279(16) 0.0146(6) Uani 1 1 d .
N2 N 0.7597(5) 0.8485(2) 0.23595(16) 0.0150(6) Uani 1 1 d .
N3 N 0.8074(5) 1.0546(2) 0.20304(17) 0.0158(6) Uani 1 1 d .
H3A H 0.8541 1.1136 0.1761 0.024 Uiso 1 1 calc R
H3B H 0.8524 1.0409 0.2509 0.024 Uiso 1 1 calc R
H3C H 0.6741 1.0621 0.2023 0.024 Uiso 1 1 calc R
N4 N 1.1319(4) 0.9148(2) 0.22409(16) 0.0145(6) Uani 1 1 d .
H4A H 1.2286 0.9519 0.2000 0.022 Uiso 1 1 calc R
H4B H 1.1728 0.8467 0.2352 0.022 Uiso 1 1 calc R
H4C H 1.1034 0.9339 0.2669 0.022 Uiso 1 1 calc R
N5 N 0.9847(4) 0.8250(2) 0.11770(16) 0.0151(6) Uani 1 1 d .
H5A H 1.0595 0.8477 0.0772 0.023 Uiso 1 1 calc R
H5B H 0.8784 0.7974 0.1039 0.023 Uiso 1 1 calc R
H5C H 1.0567 0.7762 0.1525 0.023 Uiso 1 1 calc R
N6 N 0.6598(4) 0.9724(2) 0.09619(17) 0.0157(6) Uani 1 1 d .
H6A H 0.6848 1.0181 0.0527 0.023 Uiso 1 1 calc R
H6B H 0.5611 0.9999 0.1200 0.023 Uiso 1 1 calc R
H6C H 0.6237 0.9135 0.0864 0.023 Uiso 1 1 calc R
N7 N 0.2772(4) 0.6191(2) 0.25617(16) 0.0150(6) Uani 1 1 d .
N8 N 0.6046(5) 0.4647(2) 0.42354(16) 0.0162(6) Uani 1 1 d .
N9 N 0.2059(5) 0.5187(2) 0.40039(17) 0.0168(6) Uani 1 1 d .
H9A H 0.2405 0.4807 0.4471 0.025 Uiso 1 1 calc R
H9B H 0.1225 0.4846 0.3793 0.025 Uiso 1 1 calc R
H9C H 0.1455 0.5804 0.4029 0.025 Uiso 1 1 calc R
N10 N 0.4129(5) 0.4134(2) 0.30941(16) 0.0156(6) Uani 1 1 d .
H10A H 0.4812 0.3599 0.3418 0.023 Uiso 1 1 calc R
H10B H 0.4599 0.4193 0.2627 0.023 Uiso 1 1 calc R
H10C H 0.2838 0.4018 0.3098 0.023 Uiso 1 1 calc R
N11 N 0.6748(4) 0.5618(2) 0.27715(16) 0.0138(6) Uani 1 1 d .
H11A H 0.7830 0.5305 0.3045 0.021 Uiso 1 1 calc R
H11B H 0.6881 0.6303 0.2603 0.021 Uiso 1 1 calc R
H11C H 0.6610 0.5340 0.2377 0.021 Uiso 1 1 calc R
N12 N 0.4867(5) 0.6674(2) 0.36882(17) 0.0159(6) Uani 1 1 d .
H12A H 0.5660 0.6517 0.4100 0.024 Uiso 1 1 calc R
H12B H 0.3699 0.6979 0.3791 0.024 Uiso 1 1 calc R
H12C H 0.5446 0.7112 0.3310 0.024 Uiso 1 1 calc R
N13 N 0.5014(5) 0.7211(2) 0.06702(17) 0.0160(6) Uani 1 1 d .
N14 N 0.1471(5) 0.6267(2) -0.12665(16) 0.0156(6) Uani 1 1 d .
N15 N 0.2996(4) 0.3637(2) 0.10095(17) 0.0149(6) Uani 1 1 d .
N16 N 0.9687(5) 0.7642(2) 0.44768(17) 0.0177(6) Uani 1 1 d .
N17 N 0.6632(5) 0.9115(3) 0.63835(17) 0.0202(7) Uani 1 1 d .
N18 N 0.7691(5) 1.1402(2) 0.39825(17) 0.0162(6) Uani 1 1 d .
O1 O 1.1957(4) 1.0018(2) 0.06083(14) 0.0194(5) Uani 1 1 d .
O2 O 0.9638(4) 1.1215(2) 0.05518(14) 0.0197(5) Uani 1 1 d .
O3 O 0.8487(4) 0.76654(19) 0.27234(15) 0.0184(5) Uani 1 1 d .
O4 O 0.5852(4) 0.8691(2) 0.24771(15) 0.0205(6) Uani 1 1 d .
O5 O 0.1252(4) 0.5857(2) 0.23999(15) 0.0200(6) Uani 1 1 d .
O6 O 0.3268(4) 0.70383(19) 0.21836(14) 0.0183(5) Uani 1 1 d .
O7 O 0.5417(4) 0.3902(2) 0.46875(14) 0.0208(6) Uani 1 1 d .
O8 O 0.7697(4) 0.4916(2) 0.43277(15) 0.0210(6) Uani 1 1 d .
O9 O 0.4905(4) 0.5142(2) 0.15538(13) 0.0165(5) Uani 1 1 d .
O10 O 0.6514(4) 0.6934(2) 0.10549(15) 0.0202(6) Uani 1 1 d .
O11 O 0.4385(4) 0.8125(2) 0.04386(17) 0.0242(6) Uani 1 1 d .
O12 O 0.0700(4) 0.5597(2) -0.14898(14) 0.0186(5) Uani 1 1 d .
O13 O 0.1627(5) 0.7138(2) -0.16609(15) 0.0229(6) Uani 1 1 d .
O14 O 0.2395(4) 0.3037(2) 0.06648(14) 0.0185(5) Uani 1 1 d .
O15 O 0.3514(5) 0.3354(2) 0.16616(15) 0.0278(7) Uani 1 1 d .
O16 O 0.9327(4) 0.9616(2) 0.35017(14) 0.0200(6) Uani 1 1 d .
O17 O 0.8917(5) 0.6825(2) 0.46693(17) 0.0258(6) Uani 1 1 d .
O18 O 1.1205(4) 0.7743(2) 0.41180(16) 0.0252(6) Uani 1 1 d .
O19 O 0.5852(5) 0.9872(2) 0.65697(15) 0.0273(6) Uani 1 1 d .
O20 O 0.6867(5) 0.8250(2) 0.68196(15) 0.0262(6) Uani 1 1 d .
O21 O 0.8618(5) 1.1615(2) 0.33977(15) 0.0260(6) Uani 1 1 d .
O22 O 0.6639(5) 1.2060(2) 0.41940(17) 0.0287(7) Uani 1 1 d .
O23 O 0.9785(4) 0.3741(2) 0.30877(16) 0.0198(6) Uani 1 1 d .
H23A H 0.992(9) 0.387(5) 0.264(4) 0.042(17) Uiso 1 1 d .
H23B H 0.937(10) 0.323(5) 0.315(4) 0.044(18) Uiso 1 1 d .
O24 O 0.3529(4) 0.1065(2) 0.17458(16) 0.0202(6) Uani 1 1 d .
H24A H 0.300(10) 0.165(5) 0.140(4) 0.048(17) Uiso 1 1 d .
H24B H 0.361(10) 0.129(5) 0.210(4) 0.052(19) Uiso 1 1 d .

loop_
_atom_site_aniso_label
_atom_site_aniso_U_11
_atom_site_aniso_U_22
_atom_site_aniso_U_33
_atom_site_aniso_U_23
_atom_site_aniso_U_13
_atom_site_aniso_U_12
Co1 0.0141(3) 0.0101(3) 0.0096(3) -0.0032(2) 0.0005(2) -0.0023(2)
Co2 0.0140(3) 0.0107(3) 0.0090(3) -0.0028(2) 0.0002(2) -0.0022(2)
C1 0.0153(16) 0.0136(16) 0.0121(16) -0.0043(13) 0.0023(12) -0.0011(13)
C2 0.0144(16) 0.0128(16) 0.0140(16) -0.0050(13) 0.0027(13) -0.0042(13)
C3 0.0172(17) 0.0132(16) 0.0143(16) -0.0031(13) 0.0024(13) -0.0026(13)
C4 0.0164(16) 0.0118(16) 0.0103(15) -0.0021(12) -0.0011(12) -0.0006(13)
C5 0.0132(16) 0.0129(16) 0.0165(17) -0.0054(13) 0.0011(13) -0.0022(13)
C6 0.0165(16) 0.0088(15) 0.0131(16) -0.0024(13) 0.0022(12) -0.0011(13)
C7 0.0144(16) 0.0167(17) 0.0150(16) -0.0060(13) -0.0008(13) -0.0036(13)
C8 0.0173(17) 0.0148(17) 0.0151(16) -0.0067(14) -0.0011(13) -0.0023(13)
C9 0.0166(17) 0.0167(17) 0.0158(17) -0.0010(14) -0.0008(13) -0.0047(14)
C10 0.0167(17) 0.0217(18) 0.0102(16) -0.0063(14) 0.0021(13) -0.0034(14)
C11 0.0142(17) 0.0217(18) 0.0150(17) -0.0075(14) -0.0005(13) -0.0024(14)
C12 0.0184(17) 0.0140(17) 0.0113(16) -0.0032(13) 0.0019(12) -0.0010(13)
N1 0.0182(15) 0.0159(15) 0.0110(13) -0.0050(11) -0.0017(11) -0.0037(12)
N2 0.0184(15) 0.0129(14) 0.0149(14) -0.0051(11) 0.0005(11) -0.0039(12)
N3 0.0196(15) 0.0141(14) 0.0140(14) -0.0036(11) 0.0013(11) -0.0023(12)
N4 0.0172(14) 0.0154(14) 0.0115(13) -0.0040(11) 0.0014(11) -0.0034(11)
N5 0.0168(14) 0.0150(14) 0.0139(14) -0.0042(11) 0.0011(11) -0.0023(12)
N6 0.0166(15) 0.0163(15) 0.0146(14) -0.0040(12) 0.0015(11) -0.0038(12)
N7 0.0169(15) 0.0143(14) 0.0137(14) -0.0032(11) 0.0007(11) -0.0017(12)
N8 0.0194(15) 0.0202(16) 0.0113(14) -0.0078(12) 0.0018(11) -0.0027(12)
N9 0.0178(15) 0.0190(15) 0.0139(14) -0.0041(12) 0.0015(11) -0.0030(12)
N10 0.0202(15) 0.0151(15) 0.0117(14) -0.0021(11) 0.0006(11) -0.0056(12)
N11 0.0157(14) 0.0128(14) 0.0132(14) -0.0035(11) -0.0004(11) -0.0022(11)
N12 0.0201(15) 0.0149(15) 0.0130(14) -0.0034(11) 0.0018(11) -0.0029(12)
N13 0.0199(15) 0.0159(15) 0.0139(14) -0.0063(12) 0.0008(11) -0.0034(12)
N14 0.0183(15) 0.0155(15) 0.0126(14) -0.0029(12) 0.0003(11) -0.0006(12)
N15 0.0161(14) 0.0135(14) 0.0148(14) -0.0026(12) -0.0002(11) -0.0035(11)
N16 0.0219(16) 0.0161(15) 0.0144(14) -0.0033(12) -0.0033(12) 0.0007(12)
N17 0.0209(16) 0.0268(17) 0.0127(15) -0.0037(13) 0.0009(12) -0.0051(13)
N18 0.0205(15) 0.0147(15) 0.0140(14) -0.0042(12) -0.0016(11) -0.0017(12)
O1 0.0199(13) 0.0238(14) 0.0156(12) -0.0065(10) 0.0045(10) -0.0041(11)
O2 0.0275(14) 0.0142(13) 0.0149(12) 0.0007(10) 0.0012(10) -0.0018(11)
O3 0.0227(13) 0.0112(12) 0.0194(13) -0.0005(10) -0.0005(10) -0.0014(10)
O4 0.0162(13) 0.0208(13) 0.0224(13) -0.0017(11) 0.0049(10) -0.0015(10)
O5 0.0170(13) 0.0225(14) 0.0201(13) -0.0040(11) -0.0036(10) -0.0031(11)
O6 0.0248(14) 0.0130(12) 0.0156(12) -0.0012(10) 0.0011(10) -0.0002(10)
O7 0.0280(14) 0.0168(13) 0.0150(12) 0.0008(10) 0.0021(10) -0.0028(11)
O8 0.0185(13) 0.0278(15) 0.0165(13) -0.0054(11) -0.0042(10) -0.0011(11)
O9 0.0222(13) 0.0168(12) 0.0113(12) -0.0042(10) -0.0020(10) -0.0033(10)
O10 0.0208(13) 0.0224(14) 0.0182(13) -0.0047(11) -0.0025(10) -0.0060(11)
O11 0.0317(15) 0.0099(12) 0.0318(15) -0.0065(11) -0.0074(12) -0.0014(11)
O12 0.0224(13) 0.0193(13) 0.0151(12) -0.0050(10) -0.0035(10) -0.0062(11)
O13 0.0380(16) 0.0125(13) 0.0158(13) 0.0018(10) -0.0019(11) -0.0051(11)
O14 0.0269(14) 0.0144(12) 0.0154(12) -0.0046(10) -0.0021(10) -0.0072(10)
O15 0.0504(19) 0.0190(14) 0.0125(13) 0.0008(11) -0.0099(12) -0.0088(13)
O16 0.0300(15) 0.0198(13) 0.0106(12) -0.0053(10) 0.0036(10) -0.0003(11)
O17 0.0362(17) 0.0130(13) 0.0294(15) -0.0067(11) 0.0005(12) -0.0060(12)
O18 0.0240(14) 0.0255(15) 0.0264(15) -0.0085(12) 0.0058(11) 0.0024(12)
O19 0.0349(16) 0.0305(16) 0.0172(13) -0.0105(12) 0.0056(12) 0.0063(13)
O20 0.0408(17) 0.0204(14) 0.0149(13) 0.0004(11) 0.0049(12) -0.0045(12)
O21 0.0402(17) 0.0180(14) 0.0177(13) -0.0001(11) 0.0082(12) -0.0043(12)
O22 0.0408(18) 0.0171(14) 0.0268(15) -0.0059(12) 0.0078(13) 0.0073(12)
O23 0.0287(15) 0.0163(14) 0.0146(14) -0.0035(11) -0.0006(11) -0.0047(11)
O24 0.0287(15) 0.0147(13) 0.0180(13) -0.0050(11) 0.0002(11) -0.0039(11)

loop_
_atom_type_symbol
_atom_type_description
_atom_type_scat_dispersion_real
_atom_type_scat_dispersion_imag
_atom_type_scat_source
C C 0.0181 0.0091 'International Tables Vol C Tables 4.2.6.8 and 6.1.1.4'
H H 0.0000 0.0000 'International Tables Vol C Tables 4.2.6.8 and 6.1.1.4'
N N 0.0311 0.0180 'International Tables Vol C Tables 4.2.6.8 and 6.1.1.4'
O O 0.0492 0.0322 'International Tables Vol C Tables 4.2.6.8 and 6.1.1.4'
Co Co -2.3653 3.6143 'International Tables Vol C Tables 4.2.6.8 and 6.1.1.4'

loop_
_geom_angle_atom_site_label_1
_geom_angle_atom_site_label_2
_geom_angle_atom_site_label_3
_geom_angle
N2 Co1 N1 179.39(13)
N2 Co1 N3 89.54(13)
N1 Co1 N3 91.06(13)
N2 Co1 N4 90.37(13)
N1 Co1 N4 89.66(13)
N3 Co1 N4 89.27(13)
N2 Co1 N6 90.31(13)
N1 Co1 N6 89.68(13)
N3 Co1 N6 88.57(13)
N4 Co1 N6 177.73(13)
N2 Co1 N5 89.52(13)
N1 Co1 N5 89.88(13)
N3 Co1 N5 179.06(13)
N4 Co1 N5 90.71(13)
N6 Co1 N5 91.46(13)
N8 Co2 N7 179.05(13)
N8 Co2 N12 88.60(13)
N7 Co2 N12 90.87(13)
N8 Co2 N11 90.34(13)
N7 Co2 N11 90.42(13)
N12 Co2 N11 88.54(13)
N8 Co2 N10 89.91(13)
N7 Co2 N10 90.66(13)
N12 Co2 N10 177.05(14)
N11 Co2 N10 88.94(13)
N8 Co2 N9 90.39(13)
N7 Co2 N9 88.86(13)
N12 Co2 N9 92.81(13)
N11 Co2 N9 178.48(13)
N10 Co2 N9 89.74(13)
O9 C1 C6 124.9(3)
O9 C1 C2 123.6(3)
C6 C1 C2 111.5(3)
C3 C2 N13 116.1(3)
C3 C2 C1 124.6(3)
N13 C2 C1 119.2(3)
C2 C3 C4 119.0(3)
C5 C4 C3 121.4(3)
C5 C4 N14 118.7(3)
C3 C4 N14 119.8(3)
C6 C5 C4 118.9(3)
C5 C6 N15 116.0(3)
C5 C6 C1 124.4(3)
N15 C6 C1 119.5(3)
O16 C7 C12 125.5(3)
O16 C7 C8 122.6(3)
C12 C7 C8 111.9(3)
C9 C8 C7 125.4(3)
C9 C8 N16 117.2(3)
C7 C8 N16 117.4(3)
C8 C9 C10 117.9(3)
C11 C10 C9 122.0(3)
C11 C10 N17 118.6(3)
C9 C10 N17 119.4(3)
C10 C11 C12 119.2(3)
C11 C12 N18 116.1(3)
C11 C12 C7 123.5(3)
N18 C12 C7 120.3(3)
O2 N1 O1 120.1(3)
O2 N1 Co1 119.9(2)
O1 N1 Co1 120.0(2)
O4 N2 O3 120.3(3)
O4 N2 Co1 120.5(2)
O3 N2 Co1 119.2(2)
O5 N7 O6 120.0(3)
O5 N7 Co2 120.8(2)
O6 N7 Co2 119.3(2)
O8 N8 O7 120.3(3)
O8 N8 Co2 119.7(2)
O7 N8 Co2 120.0(2)
O10 N13 O11 123.0(3)
O10 N13 C2 118.9(3)
O11 N13 C2 118.1(3)
O13 N14 O12 122.9(3)
O13 N14 C4 119.3(3)
O12 N14 C4 117.8(3)
O15 N15 O14 122.4(3)
O15 N15 C6 120.0(3)
O14 N15 C6 117.6(3)
O18 N16 O17 123.6(3)
O18 N16 C8 117.8(3)
O17 N16 C8 118.6(3)
O19 N17 O20 122.6(3)
O19 N17 C10 118.8(3)
O20 N17 C10 118.6(3)
O22 N18 O21 121.9(3)
O22 N18 C12 118.7(3)
O21 N18 C12 119.4(3)

loop_
_geom_bond_atom_site_label_1
_geom_bond_atom_site_label_2
_geom_bond_distance
Co1 N2 1.931(3)
Co1 N1 1.943(3)
Co1 N3 1.956(3)
Co1 N4 1.962(3)
Co1 N6 1.965(3)
Co1 N5 1.967(3)
Co2 N8 1.936(3)
Co2 N7 1.942(3)
Co2 N12 1.958(3)
Co2 N11 1.959(3)
Co2 N10 1.968(3)
Co2 N9 1.973(3)
C1 O9 1.234(4)
C1 C6 1.456(5)
C1 C2 1.465(5)
C2 C3 1.366(5)
C2 N13 1.450(4)
C3 C4 1.393(5)
C4 C5 1.390(5)
C4 N14 1.443(4)
C5 C6 1.378(5)
C6 N15 1.453(4)
C7 O16 1.241(4)
C7 C12 1.452(5)
C7 C8 1.456(5)
C8 C9 1.367(5)
C8 N16 1.461(5)
C9 C10 1.396(5)
C10 C11 1.381(5)
C10 N17 1.442(4)
C11 C12 1.391(5)
C12 N18 1.443(5)
N1 O2 1.240(4)
N1 O1 1.242(4)
N2 O4 1.235(4)
N2 O3 1.251(4)
N7 O5 1.235(4)
N7 O6 1.254(4)
N8 O8 1.241(4)
N8 O7 1.243(4)
N13 O10 1.230(4)
N13 O11 1.239(4)
N14 O13 1.230(4)
N14 O12 1.240(4)
N15 O15 1.219(4)
N15 O14 1.245(4)
N16 O18 1.231(4)
N16 O17 1.231(4)
N17 O19 1.237(5)
N17 O20 1.239(4)
N18 O22 1.235(4)
N18 O21 1.238(4)

loop_
_geom_hbond_atom_site_label_D
_geom_hbond_atom_site_label_H
_geom_hbond_atom_site_label_A
_geom_hbond_distance_DH
_geom_hbond_distance_HA
_geom_hbond_distance_DA
_geom_hbond_angle_DHA
_geom_hbond_site_symmetry_A
N3 H3A O13 0.91 2.28 3.050(4) 141.9 2_675
N3 H3B O16 0.91 1.94 2.808(4) 159.0 .
N3 H3C O24 0.91 2.26 3.149(4) 166.7 1_565
N4 H4A O24 0.91 2.26 3.043(4) 144.5 1_665
N4 H4B O6 0.91 2.21 3.067(4) 156.9 1_655
N4 H4C O16 0.91 2.02 2.882(4) 156.6 .
N5 H5A O2 0.91 2.39 3.132(4) 138.6 2_775
N5 H5B O10 0.91 2.17 3.048(4) 160.7 .
N5 H5C O6 0.91 2.23 3.084(4) 155.5 1_655
N6 H6A O1 0.91 2.33 3.020(4) 132.7 2_775
N6 H6C O11 0.91 2.22 3.083(4) 157.8 .
N10 H10B O9 0.91 2.10 2.908(4) 147.4 .
N10 H10C O23 0.91 2.16 3.065(4) 179.0 1_455
N11 H11B O3 0.91 2.28 3.078(4) 146.8 .
N11 H11C O9 0.91 2.01 2.829(4) 148.7 .
N12 H12B O18 0.91 2.09 2.993(4) 173.2 1_455
N12 H12C O4 0.91 2.33 3.181(4) 155.4 .
O23 H23A O12 0.80(7) 2.11(7) 2.886(4) 161(6) 2_665
O23 H23B O21 0.75(7) 2.22(7) 2.957(4) 171(7) 1_545
O24 H24A O14 0.93(7) 2.03(7) 2.947(4) 168(6) .
O24 H24B O20 0.79(7) 2.26(7) 3.035(4) 166(7) 2_666

loop_
_geom_torsion_atom_site_label_1
_geom_torsion_atom_site_label_2
_geom_torsion_atom_site_label_3
_geom_torsion_atom_site_label_4
_geom_torsion
O9 C1 C2 C3 178.3(4)
C6 C1 C2 C3 0.1(5)
O9 C1 C2 N13 3.4(5)
C6 C1 C2 N13 -174.9(3)
N13 C2 C3 C4 171.6(3)
C1 C2 C3 C4 -3.5(5)
C2 C3 C4 C5 3.5(5)
C2 C3 C4 N14 -173.2(3)
C3 C4 C5 C6 0.0(5)
N14 C4 C5 C6 176.7(3)
C4 C5 C6 N15 -179.8(3)
C4 C5 C6 C1 -3.7(5)
O9 C1 C6 C5 -174.6(3)
C2 C1 C6 C5 3.6(5)
O9 C1 C6 N15 1.3(5)
C2 C1 C6 N15 179.5(3)
O16 C7 C8 C9 -177.2(4)
C12 C7 C8 C9 1.7(5)
O16 C7 C8 N16 3.6(5)
C12 C7 C8 N16 -177.5(3)
C7 C8 C9 C10 -3.3(6)
N16 C8 C9 C10 175.9(3)
C8 C9 C10 C11 3.1(5)
C8 C9 C10 N17 -176.5(3)
C9 C10 C11 C12 -1.4(5)
N17 C10 C11 C12 178.2(3)
C10 C11 C12 N18 -179.4(3)
C10 C11 C12 C7 -0.3(5)
O16 C7 C12 C11 179.0(4)
C8 C7 C12 C11 0.2(5)
O16 C7 C12 N18 -1.9(6)
C8 C7 C12 N18 179.2(3)
N2 Co1 N1 O2 140(13)
N3 Co1 N1 O2 -37.3(3)
N4 Co1 N1 O2 -126.6(3)
N6 Co1 N1 O2 51.2(3)
N5 Co1 N1 O2 142.7(3)
N2 Co1 N1 O1 -39(13)
N3 Co1 N1 O1 143.2(3)
N4 Co1 N1 O1 54.0(3)
N6 Co1 N1 O1 -128.2(3)
N5 Co1 N1 O1 -36.7(3)
N1 Co1 N2 O4 -126(13)
N3 Co1 N2 O4 51.7(3)
N4 Co1 N2 O4 140.9(3)
N6 Co1 N2 O4 -36.9(3)
N5 Co1 N2 O4 -128.3(3)
N1 Co1 N2 O3 53(13)
N3 Co1 N2 O3 -129.7(3)
N4 Co1 N2 O3 -40.4(3)
N6 Co1 N2 O3 141.8(3)
N5 Co1 N2 O3 50.3(3)
N8 Co2 N7 O5 -83(8)
N12 Co2 N7 O5 -139.4(3)
N11 Co2 N7 O5 132.1(3)
N10 Co2 N7 O5 43.2(3)
N9 Co2 N7 O5 -46.6(3)
N8 Co2 N7 O6 97(8)
N12 Co2 N7 O6 41.0(3)
N11 Co2 N7 O6 -47.5(3)
N10 Co2 N7 O6 -136.4(3)
N9 Co2 N7 O6 133.8(3)
N7 Co2 N8 O8 -107(8)
N12 Co2 N8 O8 -51.4(3)
N11 Co2 N8 O8 37.2(3)
N10 Co2 N8 O8 126.1(3)
N9 Co2 N8 O8 -144.2(3)
N7 Co2 N8 O7 71(8)
N12 Co2 N8 O7 127.3(3)
N11 Co2 N8 O7 -144.2(3)
N10 Co2 N8 O7 -55.2(3)
N9 Co2 N8 O7 34.5(3)
C3 C2 N13 O10 -146.1(3)
C1 C2 N13 O10 29.3(5)
C3 C2 N13 O11 31.9(5)
C1 C2 N13 O11 -152.7(3)
C5 C4 N14 O13 -173.7(3)
C3 C4 N14 O13 3.1(5)
C5 C4 N14 O12 5.3(5)
C3 C4 N14 O12 -177.9(3)
C5 C6 N15 O15 -172.8(3)
C1 C6 N15 O15 11.0(5)
C5 C6 N15 O14 6.7(5)
C1 C6 N15 O14 -169.5(3)
C9 C8 N16 O18 -138.2(4)
C7 C8 N16 O18 41.1(5)
C9 C8 N16 O17 40.9(5)
C7 C8 N16 O17 -139.7(3)
C11 C10 N17 O19 4.6(5)
C9 C10 N17 O19 -175.7(3)
C11 C10 N17 O20 -175.3(3)
C9 C10 N17 O20 4.4(5)
C11 C12 N18 O22 -14.0(5)
C7 C12 N18 O22 166.9(3)
C11 C12 N18 O21 165.3(3)
C7 C12 N18 O21 -13.9(5)
